data_1557643
loop_
_publ_author_name
'Dai, Shengyu'
'Li, Shuaikang'
'Xu, Guoyong'
'Chen, Changle'

_publ_section_title
;
 Direct Synthesis of Polar Functionalized Polyethylene Thermoplastic
 Elastomer
;
_journal_name_full Macromolecules
_journal_paper_doi 10.1021/acs.macromol.0c00083
_journal_year 2020
_chemical_formula_sum 'C H Cl N Pd'
_chemical_formula_weight 168.88
_space_group_crystal_system triclinic
_space_group_IT_number 2
_space_group_name_Hall '-P 1'
_space_group_name_H-M_alt 'P -1'
_atom_sites_solution_hydrogens geom
_audit_creation_method SHELXL-2014/7
_cell_angle_alpha 86.2070(10)
_cell_angle_beta 74.1710(10)
_cell_angle_gamma 76.5950(10)
_cell_formula_units_Z 57
_cell_length_a 14.9205(4)
_cell_length_b 16.8222(4)
_cell_length_c 22.8584(6)
_cell_measurement_temperature 100(2)
_cell_volume 5369.4(2)
_computing_structure_refinement 'SHELXL-2014/7 (Sheldrick, 2014)'
_diffrn_ambient_temperature 100(2)
_diffrn_measured_fraction_theta_full 0.988
_diffrn_measured_fraction_theta_max 0.988
_diffrn_radiation_type MoK\a
_diffrn_radiation_wavelength 0.71073
_diffrn_reflns_av_R_equivalents 0.0399
_diffrn_reflns_av_unetI/netI 0.0436
_diffrn_reflns_Laue_measured_fraction_full 0.988
_diffrn_reflns_Laue_measured_fraction_max 0.988
_diffrn_reflns_limit_h_max 17
_diffrn_reflns_limit_h_min -17
_diffrn_reflns_limit_k_max 19
_diffrn_reflns_limit_k_min -20
_diffrn_reflns_limit_l_max 27
_diffrn_reflns_limit_l_min -26
_diffrn_reflns_number 55641
_diffrn_reflns_point_group_measured_fraction_full 0.988
_diffrn_reflns_point_group_measured_fraction_max 0.988
_diffrn_reflns_theta_full 24.999
_diffrn_reflns_theta_max 24.999
_diffrn_reflns_theta_min 2.228
_exptl_absorpt_coefficient_mu 5.382
_exptl_crystal_density_diffrn 2.977
_exptl_crystal_F_000 4389
_refine_diff_density_max 1.230
_refine_diff_density_min -0.970
_refine_diff_density_rms 0.067
_refine_ls_extinction_method none
_refine_ls_goodness_of_fit_ref 0.829
_refine_ls_hydrogen_treatment constr
_refine_ls_matrix_type full
_refine_ls_number_parameters 1154
_refine_ls_number_reflns 18694
_refine_ls_number_restraints 611
_refine_ls_restrained_S_all 0.859
_refine_ls_R_factor_all 0.0729
_refine_ls_R_factor_gt 0.0634
_refine_ls_shift/su_max 1.121
_refine_ls_shift/su_mean 0.005
_refine_ls_structure_factor_coef Fsqd
_refine_ls_weighting_details 'w=1/[\s^2^(Fo^2^)+(0.0704P)^2^+18.0793P] where P=(Fo^2^+2Fc^2^)/3'
_refine_ls_weighting_scheme calc
_refine_ls_wR_factor_gt 0.1577
_refine_ls_wR_factor_ref 0.1632
_reflns_Friedel_coverage 0.000
_reflns_number_gt 15982
_reflns_number_total 18694
_reflns_threshold_expression 'I > 2\s(I)'
_cod_data_source_file ma0c00083_si_001.cif
_cod_data_source_block 1_sq_sq
_cod_database_code 1557643
_shelx_shelxl_version_number 2014/7
_shelx_space_group_comment
;
The symmetry employed for this shelxl refinement is uniquely defined
by the following loop, which should always be used as a source of
symmetry information in preference to the above space-group names.
They are only intended as comments.
;

loop_
_space_group_symop_operation_xyz
'x, y, z'
'-x, -y, -z'

loop_
_atom_site_label
_atom_site_type_symbol
_atom_site_fract_x
_atom_site_fract_y
_atom_site_fract_z
_atom_site_U_iso_or_equiv
_atom_site_adp_type
_atom_site_occupancy
_atom_site_site_symmetry_order
_atom_site_calc_flag
_atom_site_refinement_flags_posn
_atom_site_refinement_flags_adp
_atom_site_refinement_flags_occupancy
_atom_site_disorder_assembly
_atom_site_disorder_group
Pd1 Pd -0.06583(2) 0.64759(2) 2.73442(2) 0.03674(9) Uani 1 1 d . . . . .
Cl1 Cl -0.20960(19) 0.68764(17) 2.80138(14) 0.0313(5) Uani 0.5 1 d . U P A 1
C0 C -0.1292(12) 0.6497(12) 2.6632(9) 0.039(2) Uani 0.5 1 d . U P A 1
H0A H -0.1357 0.7040 2.6443 0.047 Uiso 0.5 1 calc R U P A 1
H0B H -0.1925 0.6374 2.6791 0.047 Uiso 0.5 1 calc R U P A 1
H0C H -0.0891 0.6087 2.6329 0.047 Uiso 0.5 1 calc R U P A 1
Cl1' Cl -0.1507(3) 0.6385(3) 2.6690(2) 0.0470(8) Uani 0.5 1 d . U P A 2
C0' C -0.2048(8) 0.7027(7) 2.8073(5) 0.0129(15) Uani 0.5 1 d . U P A 2
H0'A H -0.2602 0.6986 2.7935 0.016 Uiso 0.5 1 calc R U P A 2
H0'B H -0.2071 0.7603 2.8136 0.016 Uiso 0.5 1 calc R U P A 2
H0'C H -0.2058 0.6726 2.8456 0.016 Uiso 0.5 1 calc R U P A 2
N1 N 0.01703(18) 0.65613(15) 2.79138(12) 0.0305(6) Uani 1 1 d . . . . .
N2 N 0.0681(2) 0.60432(15) 2.67936(12) 0.0351(6) Uani 1 1 d . . . . .
C1 C 0.1077(2) 0.63546(17) 2.76738(14) 0.0297(6) Uani 1 1 d . . . . .
C2 C 0.1374(2) 0.60443(18) 2.70337(14) 0.0335(7) Uani 1 1 d . . . . .
C3 C 0.1827(2) 0.63915(19) 2.79801(15) 0.0339(7) Uani 1 1 d . . . . .
H3A H 0.1526 0.6556 2.8405 0.051 Uiso 1 1 calc R U . . .
H3B H 0.2192 0.6791 2.7771 0.051 Uiso 1 1 calc R U . . .
H3C H 0.2259 0.5852 2.7966 0.051 Uiso 1 1 calc R U . . .
C4 C 0.2399(2) 0.5742(2) 2.67356(15) 0.0402(8) Uani 1 1 d . . . . .
H4A H 0.2481 0.5623 2.6308 0.060 Uiso 1 1 calc R U . . .
H4B H 0.2647 0.5242 2.6940 0.060 Uiso 1 1 calc R U . . .
H4C H 0.2748 0.6159 2.6760 0.060 Uiso 1 1 calc R U . . .
C5 C -0.0217(2) 0.67938(18) 2.85449(14) 0.0297(6) Uani 1 1 d . . . . .
C6 C -0.0523(2) 0.61932(18) 2.89598(14) 0.0310(7) Uani 1 1 d . . . . .
C7 C -0.0904(2) 0.6402(2) 2.95638(16) 0.0386(7) Uani 1 1 d . . . . .
H7A H -0.1105 0.5997 2.9847 0.046 Uiso 1 1 calc R U . . .
C8 C -0.1004(3) 0.7186(2) 2.97738(17) 0.0507(10) Uani 1 1 d . . . . .
C9 C -0.0734(3) 0.7768(2) 2.93477(18) 0.0515(10) Uani 1 1 d . . . . .
H9A H -0.0815 0.8309 2.9482 0.062 Uiso 1 1 calc R U . . .
C10 C -0.0349(2) 0.75956(19) 2.87297(16) 0.0368(7) Uani 1 1 d . . . . .
C11 C -0.1385(5) 0.7389(3) 3.0440(2) 0.0851(18) Uani 1 1 d . . . . .
H11A H -0.1537 0.6903 3.0670 0.128 Uiso 1 1 calc R U . . .
H11B H -0.0902 0.7570 3.0582 0.128 Uiso 1 1 calc R U . . .
H11C H -0.1965 0.7826 3.0503 0.128 Uiso 1 1 calc R U . . .
C12 C -0.0369(2) 0.53240(18) 2.87418(14) 0.0327(7) Uani 1 1 d . . . . .
H12A H -0.0471 0.5374 2.8325 0.039 Uiso 1 1 calc R U . . .
C13 C 0.0671(2) 0.48819(17) 2.86651(14) 0.0304(6) Uani 1 1 d . . . . .
C14 C 0.1132(2) 0.43345(18) 2.81890(14) 0.0358(7) Uani 1 1 d . . . . .
H14A H 0.0780 0.4208 2.7932 0.043 Uiso 1 1 calc R U . . .
C15 C 0.2094(3) 0.3970(2) 2.80841(16) 0.0414(8) Uani 1 1 d . . . . .
H15A H 0.2395 0.3611 2.7749 0.050 Uiso 1 1 calc R U . . .
C16 C 0.2632(3) 0.4122(2) 2.84619(17) 0.0442(8) Uani 1 1 d . . . . .
C17 C 0.2154(3) 0.4637(2) 2.89529(16) 0.0405(8) Uani 1 1 d . . . . .
H17A H 0.2491 0.4734 2.9229 0.049 Uiso 1 1 calc R U . . .
C18 C 0.1198(2) 0.50120(19) 2.90496(14) 0.0338(7) Uani 1 1 d . . . . .
H18A H 0.0896 0.5367 2.9387 0.041 Uiso 1 1 calc R U . . .
C19 C 0.3704(3) 0.3743(3) 2.8302(2) 0.0652(12) Uani 1 1 d . . . . .
C20 C 0.4165(4) 0.4054(4) 2.7664(3) 0.099(2) Uani 1 1 d . . . . .
H20A H 0.4067 0.4651 2.7672 0.149 Uiso 1 1 calc R U . . .
H20B H 0.4852 0.3808 2.7549 0.149 Uiso 1 1 calc R U . . .
H20C H 0.3869 0.3902 2.7367 0.149 Uiso 1 1 calc R U . . .
C21 C 0.4176(4) 0.3952(4) 2.8762(3) 0.107(2) Uani 1 1 d . . . . .
H21A H 0.4076 0.4547 2.8786 0.160 Uiso 1 1 calc R U . . .
H21B H 0.3895 0.3736 2.9162 0.160 Uiso 1 1 calc R U . . .
H21C H 0.4863 0.3709 2.8636 0.160 Uiso 1 1 calc R U . . .
C22 C 0.3870(4) 0.2813(3) 2.8273(3) 0.0804(15) Uani 1 1 d . . . . .
H22A H 0.4558 0.2573 2.8171 0.121 Uiso 1 1 calc R U . . .
H22B H 0.3560 0.2605 2.8669 0.121 Uiso 1 1 calc R U . . .
H22C H 0.3598 0.2667 2.7961 0.121 Uiso 1 1 calc R U . . .
C23 C -0.1095(3) 0.4867(2) 2.91221(16) 0.0404(8) Uani 1 1 d . . . . .
C24 C -0.2054(3) 0.5140(3) 2.9147(3) 0.0755(15) Uani 1 1 d . . . . .
H24A H -0.2246 0.5617 2.8924 0.091 Uiso 1 1 calc R U . . .
C25 C -0.2751(4) 0.4741(4) 2.9487(3) 0.0853(18) Uani 1 1 d . . . . .
H25A H -0.3404 0.4963 2.9504 0.102 Uiso 1 1 calc R U . . .
C26 C -0.2504(3) 0.4031(3) 2.9799(2) 0.0671(13) Uani 1 1 d . . . . .
C27 C -0.1549(3) 0.3766(2) 2.97799(18) 0.0518(10) Uani 1 1 d . . . . .
H27A H -0.1358 0.3284 2.9998 0.062 Uiso 1 1 calc R U . . .
C28 C -0.0856(3) 0.4172(2) 2.94552(15) 0.0404(8) Uani 1 1 d . . . . .
H28A H -0.0209 0.3969 2.9462 0.048 Uiso 1 1 calc R U . . .
C29 C -0.3263(4) 0.3560(4) 3.0172(3) 0.0814(15) Uani 1 1 d . U . . .
C30 C -0.4279(5) 0.4002(6) 3.0168(4) 0.146(4) Uani 1 1 d . . . . .
H30A H -0.4326 0.4070 2.9747 0.220 Uiso 1 1 calc R U . . .
H30B H -0.4730 0.3679 3.0396 0.220 Uiso 1 1 calc R U . . .
H30C H -0.4432 0.4540 3.0357 0.220 Uiso 1 1 calc R U . . .
C31 C -0.3221(4) 0.3467(3) 3.0831(2) 0.0747(14) Uani 1 1 d . . . . .
H31A H -0.2575 0.3185 3.0846 0.112 Uiso 1 1 calc R U . . .
H31B H -0.3381 0.4009 3.1016 0.112 Uiso 1 1 calc R U . . .
H31C H -0.3679 0.3148 3.1054 0.112 Uiso 1 1 calc R U . . .
C32 C -0.2961(6) 0.2685(5) 2.9891(3) 0.135(3) Uani 1 1 d . . . . .
H32A H -0.2306 0.2433 2.9907 0.203 Uiso 1 1 calc R U . . .
H32B H -0.3394 0.2349 3.0124 0.203 Uiso 1 1 calc R U . . .
H32C H -0.2993 0.2722 2.9468 0.203 Uiso 1 1 calc R U . . .
C33 C -0.0127(2) 0.82886(19) 2.82851(17) 0.0400(8) Uani 1 1 d . . . . .
H33A H 0.0033 0.8067 2.7865 0.048 Uiso 1 1 calc R U . . .
C34 C 0.0724(3) 0.8614(2) 2.83348(19) 0.0477(9) Uani 1 1 d . . . . .
C35 C 0.0981(4) 0.9240(4) 2.7952(3) 0.103(2) Uani 1 1 d . . . . .
H35A H 0.0639 0.9447 2.7659 0.123 Uiso 1 1 calc R U . . .
C36 C 0.1739(4) 0.9573(4) 2.7990(4) 0.123(3) Uani 1 1 d . . . . .
H36A H 0.1903 1.0000 2.7718 0.147 Uiso 1 1 calc R U . . .
C37 C 0.2251(3) 0.9303(3) 2.8404(3) 0.0772(15) Uani 1 1 d . . . . .
C38 C 0.2005(3) 0.8672(2) 2.8772(2) 0.0636(12) Uani 1 1 d . . . . .
H38A H 0.2356 0.8457 2.9059 0.076 Uiso 1 1 calc R U . . .
C39 C 0.1252(3) 0.8334(2) 2.8738(2) 0.0553(10) Uani 1 1 d . . . . .
H39A H 0.1103 0.7896 2.9002 0.066 Uiso 1 1 calc R U . . .
C40 C 0.3074(4) 0.9675(4) 2.8470(4) 0.101(2) Uani 1 1 d D U . . .
C41 C 0.3448(11) 1.0154(11) 2.7846(7) 0.109(5) Uani 0.484(12) 1 d . U P B 1
H41A H 0.3637 0.9777 2.7502 0.163 Uiso 0.484(12) 1 calc R U P B 1
H41B H 0.2935 1.0611 2.7790 0.163 Uiso 0.484(12) 1 calc R U P B 1
H41C H 0.3999 1.0363 2.7867 0.163 Uiso 0.484(12) 1 calc R U P B 1
C42 C 0.2790(13) 1.0116(11) 2.8980(11) 0.113(5) Uani 0.484(12) 1 d . U P B 1
H42A H 0.3314 1.0351 2.9019 0.169 Uiso 0.484(12) 1 calc R U P B 1
H42B H 0.2238 1.0557 2.8963 0.169 Uiso 0.484(12) 1 calc R U P B 1
H42C H 0.2611 0.9763 2.9331 0.169 Uiso 0.484(12) 1 calc R U P B 1
C43 C 0.3957(10) 0.8927(10) 2.8463(10) 0.114(5) Uani 0.484(12) 1 d D U P B 1
H43A H 0.4133 0.8627 2.8080 0.171 Uiso 0.484(12) 1 calc R U P B 1
H43B H 0.4502 0.9133 2.8500 0.171 Uiso 0.484(12) 1 calc R U P B 1
H43C H 0.3779 0.8560 2.8805 0.171 Uiso 0.484(12) 1 calc R U P B 1
C41' C 0.2857(9) 1.0636(6) 2.8355(9) 0.104(5) Uani 0.516(12) 1 d . U P B 2
H41D H 0.2200 1.0881 2.8580 0.155 Uiso 0.516(12) 1 calc R U P B 2
H41E H 0.3303 1.0875 2.8494 0.155 Uiso 0.516(12) 1 calc R U P B 2
H41F H 0.2934 1.0746 2.7919 0.155 Uiso 0.516(12) 1 calc R U P B 2
C42' C 0.3096(14) 0.9666(14) 2.9180(9) 0.137(6) Uani 0.516(12) 1 d . U P B 2
H42D H 0.2476 0.9962 2.9427 0.206 Uiso 0.516(12) 1 calc R U P B 2
H42E H 0.3226 0.9100 2.9324 0.206 Uiso 0.516(12) 1 calc R U P B 2
H42F H 0.3598 0.9931 2.9216 0.206 Uiso 0.516(12) 1 calc R U P B 2
C43' C 0.3990(11) 0.9237(10) 2.8175(8) 0.097(4) Uani 0.516(12) 1 d . U P B 2
H43D H 0.4468 0.9512 2.8239 0.146 Uiso 0.516(12) 1 calc R U P B 2
H43E H 0.4094 0.8682 2.8343 0.146 Uiso 0.516(12) 1 calc R U P B 2
H43F H 0.4050 0.9212 2.7739 0.146 Uiso 0.516(12) 1 calc R U P B 2
C44 C -0.1040(2) 0.89619(19) 2.83674(16) 0.0386(7) Uani 1 1 d . . . . .
C45 C -0.1225(3) 0.9626(3) 2.8729(3) 0.0841(18) Uani 1 1 d . . . . .
H45A H -0.0753 0.9709 2.8911 0.101 Uiso 1 1 calc R U . . .
C46 C -0.2102(4) 1.0182(3) 2.8833(3) 0.0880(19) Uani 1 1 d . . . . .
H46A H -0.2214 1.0634 2.9092 0.106 Uiso 1 1 calc R U . . .
C47 C -0.2805(3) 1.0109(2) 2.85804(19) 0.0498(9) Uani 1 1 d . . . . .
C48 C -0.2595(4) 0.9453(3) 2.8217(3) 0.0867(18) Uani 1 1 d . . . . .
H48A H -0.3058 0.9374 2.8026 0.104 Uiso 1 1 calc R U . . .
C49 C -0.1724(4) 0.8888(3) 2.8113(2) 0.0741(15) Uani 1 1 d . . . . .
H49A H -0.1613 0.8437 2.7853 0.089 Uiso 1 1 calc R U . . .
C50 C -0.3792(3) 1.0698(3) 2.8721(2) 0.0694(13) Uani 1 1 d . . . . .
C51 C -0.4226(5) 1.0767(4) 2.8162(4) 0.113(3) Uani 1 1 d . . . . .
H51A H -0.4299 1.0228 2.8071 0.170 Uiso 1 1 calc R U . . .
H51B H -0.4852 1.1149 2.8258 0.170 Uiso 1 1 calc R U . . .
H51C H -0.3797 1.0968 2.7808 0.170 Uiso 1 1 calc R U . . .
C52 C -0.3722(4) 1.1549(3) 2.8804(3) 0.099(2) Uani 1 1 d . . . . .
H52A H -0.3249 1.1708 2.8455 0.148 Uiso 1 1 calc R U . . .
H52B H -0.4346 1.1920 2.8837 0.148 Uiso 1 1 calc R U . . .
H52C H -0.3526 1.1580 2.9176 0.148 Uiso 1 1 calc R U . . .
C53 C -0.4472(5) 1.0310(6) 2.9197(5) 0.160(4) Uani 1 1 d . . . . .
H53A H -0.4430 0.9754 2.9073 0.241 Uiso 1 1 calc R U . . .
H53B H -0.4305 1.0292 2.9585 0.241 Uiso 1 1 calc R U . . .
H53C H -0.5125 1.0632 2.9245 0.241 Uiso 1 1 calc R U . . .
C54 C 0.0881(3) 0.57476(19) 2.61831(14) 0.0361(7) Uani 1 1 d . . . . .
C55 C 0.1089(2) 0.49147(19) 2.60601(14) 0.0329(7) Uani 1 1 d . . . . .
C56 C 0.1248(2) 0.4679(2) 2.54613(14) 0.0359(7) Uani 1 1 d . . . . .
H56A H 0.1383 0.4113 2.5373 0.043 Uiso 1 1 calc R U . . .
C57 C 0.1216(3) 0.5235(2) 2.49907(14) 0.0385(7) Uani 1 1 d . . . . .
C58 C 0.0989(3) 0.6061(2) 2.51312(16) 0.0460(9) Uani 1 1 d . . . . .
H58A H 0.0951 0.6452 2.4814 0.055 Uiso 1 1 calc R U . . .
C59 C 0.0815(3) 0.6332(2) 2.57175(16) 0.0460(9) Uani 1 1 d . . . . .
C60 C 0.1404(3) 0.4950(2) 2.43501(15) 0.0462(9) Uani 1 1 d . . . . .
H60A H 0.1352 0.5425 2.4079 0.069 Uiso 1 1 calc R U . . .
H60B H 0.2049 0.4603 2.4223 0.069 Uiso 1 1 calc R U . . .
H60C H 0.0935 0.4637 2.4331 0.069 Uiso 1 1 calc R U . . .
C61 C 0.1095(2) 0.42655(18) 2.65615(14) 0.0344(7) Uani 1 1 d . . . . .
H61A H 0.1024 0.4557 2.6945 0.041 Uiso 1 1 calc R U . . .
C62 C 0.0226(3) 0.3899(2) 2.66641(14) 0.0396(8) Uani 1 1 d . . . . .
C63 C -0.0598(3) 0.4207(2) 2.71078(18) 0.0510(9) Uani 1 1 d . . . . .
H63A H -0.0615 0.4650 2.7351 0.061 Uiso 1 1 calc R U . . .
C64 C -0.1403(3) 0.3884(3) 2.7206(2) 0.0682(13) Uani 1 1 d . . . . .
H64A H -0.1960 0.4107 2.7517 0.082 Uiso 1 1 calc R U . . .
C65 C -0.1406(4) 0.3238(3) 2.6857(2) 0.0744(15) Uani 1 1 d . . . . .
C67 C -0.0583(4) 0.2937(3) 2.6407(2) 0.0660(13) Uani 1 1 d . . . . .
H67A H -0.0569 0.2501 2.6159 0.079 Uiso 1 1 calc R U . . .
C68 C 0.0222(3) 0.3257(2) 2.63101(16) 0.0501(10) Uani 1 1 d . . . . .
H68A H 0.0778 0.3036 2.5999 0.060 Uiso 1 1 calc R U . . .
C69 C -0.2281(5) 0.2853(5) 2.6952(4) 0.118(3) Uani 1 1 d D . . . .
C70 C -0.1979(6) 0.1937(5) 2.7016(4) 0.150(4) Uani 1 1 d D . . . .
H70A H -0.2535 0.1695 2.7076 0.225 Uiso 1 1 calc R U . . .
H70B H -0.1494 0.1713 2.6647 0.225 Uiso 1 1 calc R U . . .
H70C H -0.1711 0.1810 2.7367 0.225 Uiso 1 1 calc R U . . .
C71 C -0.3036(4) 0.3156(4) 2.7547(5) 0.139(4) Uani 1 1 d . . . . .
H71A H -0.3255 0.3751 2.7529 0.208 Uiso 1 1 calc R U . . .
H71B H -0.2754 0.3010 2.7891 0.208 Uiso 1 1 calc R U . . .
H71C H -0.3579 0.2899 2.7600 0.208 Uiso 1 1 calc R U . . .
C72 C -0.2923(9) 0.3343(10) 2.6546(7) 0.124(6) Uani 0.5 1 d D U P C 1
H72A H -0.2518 0.3434 2.6142 0.187 Uiso 0.5 1 calc R U P C 1
H72B H -0.3270 0.3870 2.6736 0.187 Uiso 0.5 1 calc R U P C 1
H72C H -0.3381 0.3029 2.6506 0.187 Uiso 0.5 1 calc R U P C 1
C72' C -0.2360(10) 0.2731(12) 2.6267(7) 0.120(6) Uani 0.5 1 d . U P C 2
H72D H -0.2560 0.3267 2.6089 0.180 Uiso 0.5 1 calc R U P C 2
H72E H -0.1736 0.2451 2.6016 0.180 Uiso 0.5 1 calc R U P C 2
H72F H -0.2831 0.2403 2.6286 0.180 Uiso 0.5 1 calc R U P C 2
C73 C 0.2033(3) 0.36118(18) 2.64573(14) 0.0351(7) Uani 1 1 d . . . . .
C74 C 0.2878(3) 0.3693(2) 2.60459(16) 0.0446(8) Uani 1 1 d . . . . .
H74A H 0.2888 0.4168 2.5797 0.053 Uiso 1 1 calc R U . . .
C75 C 0.3717(3) 0.3092(2) 2.59873(18) 0.0516(9) Uani 1 1 d . . . . .
H75A H 0.4283 0.3171 2.5698 0.062 Uiso 1 1 calc R U . . .
C76 C 0.3753(3) 0.2386(2) 2.63357(17) 0.0487(9) Uani 1 1 d . . . . .
C77 C 0.2910(3) 0.2315(2) 2.67494(18) 0.0517(10) Uani 1 1 d . . . . .
H77A H 0.2905 0.1843 2.7002 0.062 Uiso 1 1 calc R U . . .
C78 C 0.2064(3) 0.2909(2) 2.68128(16) 0.0430(8) Uani 1 1 d . . . . .
H78A H 0.1500 0.2831 2.7104 0.052 Uiso 1 1 calc R U . . .
C79 C 0.4674(4) 0.1717(3) 2.6267(2) 0.0648(12) Uani 1 1 d . U . . .
C80' C 0.5388(11) 0.2082(11) 2.6373(10) 0.096(6) Uani 0.335(8) 1 d . U P D 1
H80A H 0.5162 0.2329 2.6778 0.144 Uiso 0.335(8) 1 calc R U P D 1
H80B H 0.5976 0.1662 2.6348 0.144 Uiso 0.335(8) 1 calc R U P D 1
H80C H 0.5518 0.2504 2.6065 0.144 Uiso 0.335(8) 1 calc R U P D 1
C81' C 0.4430(10) 0.1055(7) 2.6815(7) 0.062(4) Uani 0.335(8) 1 d . U P D 1
H81A H 0.4314 0.1314 2.7209 0.092 Uiso 0.335(8) 1 calc R U P D 1
H81B H 0.3859 0.0874 2.6798 0.092 Uiso 0.335(8) 1 calc R U P D 1
H81C H 0.4972 0.0583 2.6766 0.092 Uiso 0.335(8) 1 calc R U P D 1
C82' C 0.484(2) 0.1319(14) 2.5708(10) 0.137(9) Uani 0.335(8) 1 d . U P D 1
H82A H 0.4278 0.1104 2.5711 0.205 Uiso 0.335(8) 1 calc R U P D 1
H82B H 0.4942 0.1709 2.5373 0.205 Uiso 0.335(8) 1 calc R U P D 1
H82C H 0.5400 0.0867 2.5655 0.205 Uiso 0.335(8) 1 calc R U P D 1
C80 C 0.5561(5) 0.1932(4) 2.5766(4) 0.066(2) Uani 0.665(8) 1 d . U P D 2
H80D H 0.5681 0.2444 2.5875 0.099 Uiso 0.665(8) 1 calc R U P D 2
H80E H 0.6127 0.1491 2.5747 0.099 Uiso 0.665(8) 1 calc R U P D 2
H80F H 0.5420 0.1993 2.5369 0.099 Uiso 0.665(8) 1 calc R U P D 2
C81 C 0.5007(5) 0.1625(5) 2.6854(3) 0.074(2) Uani 0.665(8) 1 d . U P D 2
H81D H 0.5078 0.2155 2.6965 0.111 Uiso 0.665(8) 1 calc R U P D 2
H81E H 0.4532 0.1430 2.7183 0.111 Uiso 0.665(8) 1 calc R U P D 2
H81F H 0.5622 0.1231 2.6788 0.111 Uiso 0.665(8) 1 calc R U P D 2
C82 C 0.4546(6) 0.0931(5) 2.6064(6) 0.093(3) Uani 0.665(8) 1 d . U P D 2
H82D H 0.5138 0.0513 2.6022 0.140 Uiso 0.665(8) 1 calc R U P D 2
H82E H 0.4024 0.0753 2.6365 0.140 Uiso 0.665(8) 1 calc R U P D 2
H82F H 0.4391 0.1015 2.5671 0.140 Uiso 0.665(8) 1 calc R U P D 2
C83 C 0.0583(4) 0.7242(2) 2.5877(2) 0.0684(14) Uani 1 1 d . . . . .
C84 C 0.1464(5) 0.7449(3) 2.5981(2) 0.0694(13) Uani 1 1 d . U . . .
C85 C 0.2359(6) 0.7212(4) 2.5593(3) 0.105(3) Uani 1 1 d . . . . .
H85A H 0.2416 0.6940 2.5229 0.125 Uiso 1 1 calc R U . . .
C86 C 0.3210(6) 0.7347(5) 2.5699(3) 0.127(3) Uani 1 1 d . . . . .
H86A H 0.3820 0.7164 2.5424 0.152 Uiso 1 1 calc R U . . .
C87 C 0.3089(6) 0.7776(4) 2.6246(3) 0.0919(17) Uani 1 1 d . U . . .
C88 C 0.2224(5) 0.8027(3) 2.6609(3) 0.0882(16) Uani 1 1 d . U . . .
H88A H 0.2161 0.8325 2.6962 0.106 Uiso 1 1 calc R U . . .
C89 C 0.1387(5) 0.7881(2) 2.6503(2) 0.092(2) Uani 1 1 d . . . . .
H89A H 0.0782 0.8072 2.6781 0.110 Uiso 1 1 calc R U . . .
C90 C 0.4101(8) 0.7875(5) 2.6358(4) 0.115(2) Uani 1 1 d D U . . .
C91 C 0.366(4) 0.776(4) 2.721(2) 0.120(5) Uani 0.193(11) 1 d . U P E 1
H91A H 0.3114 0.7995 2.7545 0.144 Uiso 0.193(11) 1 calc R U P E 1
H91B H 0.4249 0.7835 2.7281 0.144 Uiso 0.193(11) 1 calc R U P E 1
H91C H 0.3689 0.7176 2.7175 0.144 Uiso 0.193(11) 1 calc R U P E 1
C92 C 0.433(4) 0.869(2) 2.606(2) 0.126(5) Uani 0.193(11) 1 d D U P E 1
H92A H 0.4021 0.9102 2.5810 0.152 Uiso 0.193(11) 1 calc R U P E 1
H92B H 0.4809 0.8270 2.5787 0.152 Uiso 0.193(11) 1 calc R U P E 1
H92C H 0.4649 0.8944 2.6290 0.152 Uiso 0.193(11) 1 calc R U P E 1
C93 C 0.351(3) 0.825(3) 2.653(2) 0.121(4) Uani 0.193(11) 1 d . U P E 1
H93A H 0.3458 0.8336 2.6961 0.146 Uiso 0.193(11) 1 calc R U P E 1
H93B H 0.2978 0.8028 2.6497 0.146 Uiso 0.193(11) 1 calc R U P E 1
H93C H 0.3502 0.8773 2.6313 0.146 Uiso 0.193(11) 1 calc R U P E 1
C91' C 0.4057(8) 0.7582(6) 2.7019(4) 0.099(3) Uani 0.807(11) 1 d D U P E 2
H91D H 0.4617 0.7669 2.7130 0.119 Uiso 0.807(11) 1 calc R U P E 2
H91E H 0.4053 0.6999 2.7051 0.119 Uiso 0.807(11) 1 calc R U P E 2
H91F H 0.3474 0.7892 2.7295 0.119 Uiso 0.807(11) 1 calc R U P E 2
C92' C 0.5029(7) 0.7434(5) 2.5945(4) 0.128(4) Uani 0.807(11) 1 d D U P E 2
H92D H 0.5564 0.7551 2.6069 0.153 Uiso 0.807(11) 1 calc R U P E 2
H92E H 0.5065 0.7619 2.5525 0.153 Uiso 0.807(11) 1 calc R U P E 2
H92F H 0.5064 0.6844 2.5971 0.153 Uiso 0.807(11) 1 calc R U P E 2
C93' C 0.3901(8) 0.8855(5) 2.6398(5) 0.128(3) Uani 0.807(11) 1 d D U P E 2
H93D H 0.4434 0.9009 2.6501 0.153 Uiso 0.807(11) 1 calc R U P E 2
H93E H 0.3308 0.9056 2.6712 0.153 Uiso 0.807(11) 1 calc R U P E 2
H93F H 0.3841 0.9095 2.6004 0.153 Uiso 0.807(11) 1 calc R U P E 2
C94 C -0.0050(5) 0.7787(3) 2.5457(3) 0.0644(17) Uani 0.490(4) 1 d G U P F 1
C95 C -0.0898(6) 0.7631(3) 2.5401(3) 0.0671(16) Uani 0.490(4) 1 d G U P F 1
H95A H -0.1123 0.7176 2.5604 0.081 Uiso 0.490(4) 1 calc R U P F 1
C96 C -0.1418(5) 0.8143(4) 2.5048(3) 0.0703(17) Uani 0.490(4) 1 d G U P F 1
H96A H -0.1998 0.8036 2.5010 0.084 Uiso 0.490(4) 1 calc R U P F 1
C97 C -0.1089(6) 0.8809(3) 2.4751(3) 0.0738(15) Uani 0.490(4) 1 d G U P F 1
C98 C -0.0241(6) 0.8965(3) 2.4806(3) 0.0710(15) Uani 0.490(4) 1 d G U P F 1
H98A H -0.0017 0.9420 2.4603 0.085 Uiso 0.490(4) 1 calc R U P F 1
C99 C 0.0279(5) 0.8454(3) 2.5159(3) 0.0680(15) Uani 0.490(4) 1 d G U P F 1
H99A H 0.0858 0.8560 2.5198 0.082 Uiso 0.490(4) 1 calc R U P F 1
C10A C -0.1616(10) 0.9436(6) 2.4340(5) 0.0831(18) Uani 0.490(4) 1 d D U P F 1
C11A C -0.2283(11) 1.0076(8) 2.4758(6) 0.105(3) Uani 0.490(4) 1 d D U P F 1
H11D H -0.1937 1.0279 2.5003 0.158 Uiso 0.490(4) 1 calc R U P F 1
H11E H -0.2559 1.0528 2.4522 0.158 Uiso 0.490(4) 1 calc R U P F 1
H11F H -0.2795 0.9846 2.5027 0.158 Uiso 0.490(4) 1 calc R U P F 1
C12A C -0.1871(12) 0.9004(7) 2.3915(6) 0.097(3) Uani 0.490(4) 1 d . U P F 1
H12B H -0.1305 0.8612 2.3691 0.145 Uiso 0.490(4) 1 calc R U P F 1
H12C H -0.2360 0.8710 2.4133 0.145 Uiso 0.490(4) 1 calc R U P F 1
H12D H -0.2124 0.9392 2.3629 0.145 Uiso 0.490(4) 1 calc R U P F 1
C13A C -0.0835(10) 0.9941(7) 2.3860(5) 0.096(2) Uani 0.490(4) 1 d D U P F 1
H13A H -0.0599 1.0269 2.4098 0.144 Uiso 0.490(4) 1 calc R U P F 1
H13B H -0.0296 0.9544 2.3616 0.144 Uiso 0.490(4) 1 calc R U P F 1
H13C H -0.1162 1.0300 2.3590 0.144 Uiso 0.490(4) 1 calc R U P F 1
C94' C 0.0393(5) 0.7786(3) 2.5336(3) 0.0654(16) Uani 0.510(4) 1 d G U P F 2
C95' C -0.0506(5) 0.7776(4) 2.5274(3) 0.0675(16) Uani 0.510(4) 1 d G U P F 2
H95B H -0.0863 0.7415 2.5515 0.081 Uiso 0.510(4) 1 calc R U P F 2
C96' C -0.0882(5) 0.8294(4) 2.4858(3) 0.0706(15) Uani 0.510(4) 1 d G U P F 2
H96B H -0.1496 0.8287 2.4815 0.085 Uiso 0.510(4) 1 calc R U P F 2
C97' C -0.0359(5) 0.8822(3) 2.4504(3) 0.0717(15) Uani 0.510(4) 1 d G U P F 2
C98' C 0.0539(5) 0.8832(3) 2.4567(3) 0.0697(16) Uani 0.510(4) 1 d G U P F 2
H98B H 0.0896 0.9193 2.4325 0.084 Uiso 0.510(4) 1 calc R U P F 2
C99' C 0.0915(5) 0.8314(3) 2.4982(3) 0.0675(16) Uani 0.510(4) 1 d G U P F 2
H99B H 0.1529 0.8321 2.5025 0.081 Uiso 0.510(4) 1 calc R U P F 2
C10B C -0.0806(10) 0.9411(5) 2.4053(5) 0.0803(17) Uani 0.510(4) 1 d D U P F 2
C11B C -0.1713(10) 1.0044(6) 2.4447(6) 0.086(2) Uani 0.510(4) 1 d D U P F 2
H11G H -0.1513 1.0322 2.4738 0.129 Uiso 0.510(4) 1 calc R U P F 2
H11H H -0.1981 1.0449 2.4177 0.129 Uiso 0.510(4) 1 calc R U P F 2
H11I H -0.2197 0.9748 2.4669 0.129 Uiso 0.510(4) 1 calc R U P F 2
C12B C -0.1068(11) 0.8964(6) 2.3597(6) 0.093(2) Uani 0.510(4) 1 d . U P F 2
H12E H -0.1345 0.9359 2.3324 0.139 Uiso 0.510(4) 1 calc R U P F 2
H12F H -0.0494 0.8594 2.3360 0.139 Uiso 0.510(4) 1 calc R U P F 2
H12G H -0.1535 0.8647 2.3811 0.139 Uiso 0.510(4) 1 calc R U P F 2
C13B C -0.0021(11) 0.9910(7) 2.3627(6) 0.095(3) Uani 0.510(4) 1 d . U P F 2
H13D H 0.0191 1.0223 2.3890 0.143 Uiso 0.510(4) 1 calc R U P F 2
H13E H 0.0530 0.9519 2.3388 0.143 Uiso 0.510(4) 1 calc R U P F 2
H13F H -0.0321 1.0284 2.3353 0.143 Uiso 0.510(4) 1 calc R U P F 2

loop_
_atom_site_aniso_label
_atom_site_aniso_U_11
_atom_site_aniso_U_22
_atom_site_aniso_U_33
_atom_site_aniso_U_23
_atom_site_aniso_U_13
_atom_site_aniso_U_12
Pd1 0.04504(16) 0.02770(14) 0.04547(16) 0.00158(10) -0.02647(12) -0.00713(10)
Cl1 0.0210(8) 0.0333(14) 0.0430(11) 0.0055(10) -0.0150(7) -0.0067(8)
C0 0.038(4) 0.040(4) 0.057(3) -0.011(3) -0.032(3) -0.017(3)
Cl1' 0.0460(19) 0.0527(17) 0.0570(15) -0.0136(12) -0.0337(14) -0.0123(12)
C0' 0.0129(15) 0.0129(15) 0.0130(15) -0.0001(2) -0.0035(4) -0.0030(4)
N1 0.0371(15) 0.0247(12) 0.0335(14) 0.0030(10) -0.0154(12) -0.0084(11)
N2 0.0507(17) 0.0252(13) 0.0354(14) 0.0033(11) -0.0214(13) -0.0088(12)
C1 0.0406(18) 0.0198(14) 0.0319(16) 0.0044(12) -0.0134(14) -0.0100(12)
C2 0.0476(19) 0.0231(15) 0.0333(16) 0.0057(12) -0.0166(14) -0.0099(13)
C3 0.0371(17) 0.0332(16) 0.0341(17) 0.0000(13) -0.0140(14) -0.0075(13)
C4 0.047(2) 0.0421(19) 0.0323(17) 0.0024(14) -0.0082(15) -0.0154(15)
C5 0.0302(15) 0.0288(15) 0.0337(16) 0.0014(12) -0.0140(13) -0.0074(12)
C6 0.0306(16) 0.0250(15) 0.0395(17) 0.0025(13) -0.0142(13) -0.0051(12)
C7 0.0405(18) 0.0305(17) 0.0405(18) 0.0053(14) -0.0056(15) -0.0072(14)
C8 0.063(2) 0.0316(18) 0.044(2) -0.0064(15) 0.0059(18) -0.0060(17)
C9 0.068(3) 0.0265(17) 0.049(2) -0.0092(15) 0.0024(19) -0.0064(16)
C10 0.0393(18) 0.0257(16) 0.0439(19) 0.0011(14) -0.0091(15) -0.0068(13)
C11 0.139(5) 0.040(2) 0.048(3) -0.0120(19) 0.018(3) -0.013(3)
C12 0.0419(18) 0.0268(15) 0.0352(16) 0.0042(13) -0.0185(14) -0.0105(13)
C13 0.0442(18) 0.0203(14) 0.0299(15) 0.0054(12) -0.0150(13) -0.0087(13)
C14 0.051(2) 0.0266(15) 0.0336(17) 0.0033(13) -0.0195(15) -0.0081(14)
C15 0.054(2) 0.0310(17) 0.0362(18) -0.0014(14) -0.0131(16) -0.0017(15)
C16 0.044(2) 0.0330(18) 0.052(2) 0.0054(15) -0.0155(17) 0.0003(15)
C17 0.049(2) 0.0361(18) 0.0433(19) 0.0058(15) -0.0254(16) -0.0085(15)
C18 0.0454(19) 0.0282(15) 0.0314(16) 0.0016(12) -0.0172(14) -0.0072(14)
C19 0.050(2) 0.058(3) 0.082(3) -0.002(2) -0.024(2) 0.009(2)
C20 0.043(3) 0.101(4) 0.124(5) 0.022(4) -0.001(3) 0.008(3)
C21 0.058(3) 0.102(4) 0.164(6) -0.034(4) -0.062(4) 0.024(3)
C22 0.071(3) 0.062(3) 0.093(4) -0.012(3) -0.026(3) 0.025(2)
C23 0.049(2) 0.0345(17) 0.049(2) 0.0067(15) -0.0252(17) -0.0181(15)
C24 0.057(3) 0.074(3) 0.114(4) 0.052(3) -0.051(3) -0.033(2)
C25 0.059(3) 0.100(4) 0.123(5) 0.052(3) -0.054(3) -0.047(3)
C26 0.072(3) 0.074(3) 0.085(3) 0.031(2) -0.048(3) -0.050(2)
C27 0.072(3) 0.049(2) 0.052(2) 0.0141(17) -0.031(2) -0.035(2)
C28 0.053(2) 0.0388(18) 0.0394(18) 0.0042(14) -0.0221(16) -0.0201(16)
C29 0.075(3) 0.093(3) 0.099(3) 0.022(3) -0.035(2) -0.056(2)
C30 0.097(5) 0.215(9) 0.177(7) 0.121(7) -0.087(5) -0.106(6)
C31 0.074(3) 0.074(3) 0.087(4) 0.022(3) -0.023(3) -0.041(3)
C32 0.228(9) 0.152(6) 0.086(4) 0.022(4) -0.048(5) -0.159(7)
C33 0.0442(19) 0.0250(16) 0.049(2) 0.0014(14) -0.0086(16) -0.0085(14)
C34 0.042(2) 0.0293(17) 0.070(3) 0.0088(17) -0.0153(18) -0.0069(15)
C35 0.077(3) 0.095(4) 0.165(6) 0.088(4) -0.070(4) -0.055(3)
C36 0.091(4) 0.113(5) 0.203(8) 0.106(5) -0.086(5) -0.072(4)
C37 0.058(3) 0.053(3) 0.132(5) 0.029(3) -0.037(3) -0.029(2)
C38 0.078(3) 0.042(2) 0.086(3) 0.009(2) -0.041(3) -0.024(2)
C39 0.077(3) 0.037(2) 0.065(3) 0.0096(18) -0.029(2) -0.0272(19)
C40 0.080(4) 0.077(4) 0.175(7) 0.042(4) -0.062(4) -0.049(3)
C41 0.106(9) 0.138(11) 0.123(10) 0.044(9) -0.048(8) -0.098(9)
C42 0.100(10) 0.083(10) 0.186(15) -0.008(11) -0.070(10) -0.041(8)
C43 0.066(8) 0.131(12) 0.166(15) 0.027(11) -0.051(9) -0.048(8)
C41' 0.085(8) 0.049(6) 0.191(14) 0.014(7) -0.047(8) -0.036(5)
C42' 0.123(12) 0.157(15) 0.182(15) 0.006(12) -0.069(10) -0.098(11)
C43' 0.068(6) 0.105(8) 0.131(9) -0.004(6) -0.029(6) -0.039(6)
C44 0.0441(19) 0.0271(16) 0.0457(19) 0.0046(14) -0.0145(16) -0.0085(14)
C45 0.065(3) 0.053(3) 0.148(5) -0.047(3) -0.065(3) 0.016(2)
C46 0.073(3) 0.060(3) 0.136(5) -0.049(3) -0.056(3) 0.024(2)
C47 0.043(2) 0.039(2) 0.069(3) 0.0190(18) -0.0187(18) -0.0121(16)
C48 0.089(4) 0.052(3) 0.146(5) -0.014(3) -0.086(4) 0.003(2)
C49 0.094(4) 0.048(2) 0.097(4) -0.018(2) -0.067(3) 0.007(2)
C50 0.044(2) 0.052(2) 0.101(4) 0.026(2) -0.009(2) -0.0078(19)
C51 0.092(4) 0.079(4) 0.189(7) -0.013(4) -0.090(5) 0.008(3)
C52 0.064(3) 0.067(3) 0.174(6) -0.047(4) -0.063(4) 0.019(3)
C53 0.058(4) 0.180(8) 0.205(9) 0.067(7) 0.003(5) -0.015(5)
C54 0.052(2) 0.0310(16) 0.0306(16) 0.0018(13) -0.0184(15) -0.0123(14)
C55 0.0436(18) 0.0302(16) 0.0275(15) 0.0056(12) -0.0119(13) -0.0122(13)
C56 0.0486(19) 0.0300(16) 0.0299(16) 0.0017(13) -0.0098(14) -0.0117(14)
C57 0.054(2) 0.0375(18) 0.0290(16) 0.0051(13) -0.0141(15) -0.0173(15)
C58 0.077(3) 0.0372(19) 0.0345(18) 0.0134(15) -0.0268(18) -0.0235(18)
C59 0.079(3) 0.0293(17) 0.043(2) 0.0065(14) -0.0347(19) -0.0174(17)
C60 0.065(2) 0.045(2) 0.0302(17) 0.0038(15) -0.0133(17) -0.0162(18)
C61 0.053(2) 0.0270(15) 0.0261(15) 0.0024(12) -0.0120(14) -0.0127(14)
C62 0.054(2) 0.0384(18) 0.0282(16) 0.0139(14) -0.0132(15) -0.0155(16)
C63 0.055(2) 0.047(2) 0.047(2) 0.0145(17) -0.0123(18) -0.0099(18)
C64 0.054(3) 0.074(3) 0.075(3) 0.032(3) -0.016(2) -0.022(2)
C65 0.075(3) 0.090(4) 0.080(3) 0.049(3) -0.039(3) -0.055(3)
C67 0.094(4) 0.074(3) 0.055(3) 0.034(2) -0.036(3) -0.058(3)
C68 0.076(3) 0.054(2) 0.0340(18) 0.0145(16) -0.0214(18) -0.037(2)
C69 0.109(5) 0.147(6) 0.139(6) 0.078(5) -0.065(5) -0.096(5)
C70 0.161(7) 0.152(7) 0.140(7) -0.030(5) 0.042(6) -0.129(6)
C71 0.049(3) 0.089(4) 0.266(11) 0.067(6) -0.023(5) -0.029(3)
C72 0.069(8) 0.24(2) 0.094(10) 0.043(11) -0.033(7) -0.098(11)
C72' 0.062(8) 0.200(18) 0.126(12) 0.015(11) -0.029(8) -0.082(10)
C73 0.055(2) 0.0256(15) 0.0287(16) 0.0014(12) -0.0166(15) -0.0117(14)
C74 0.055(2) 0.0353(18) 0.0400(19) 0.0097(15) -0.0110(17) -0.0090(16)
C75 0.058(2) 0.044(2) 0.046(2) 0.0045(17) -0.0105(18) -0.0056(18)
C76 0.065(3) 0.0341(19) 0.045(2) -0.0026(15) -0.0168(19) -0.0043(17)
C77 0.081(3) 0.0255(17) 0.052(2) 0.0076(15) -0.027(2) -0.0102(18)
C78 0.065(2) 0.0303(17) 0.0362(18) 0.0046(14) -0.0136(17) -0.0176(16)
C79 0.078(3) 0.039(2) 0.065(3) -0.0004(19) -0.015(2) 0.007(2)
C80' 0.055(8) 0.078(10) 0.134(14) 0.031(10) -0.014(9) 0.006(8)
C81' 0.067(8) 0.036(6) 0.083(9) 0.003(6) -0.040(7) 0.008(5)
C82' 0.170(17) 0.081(12) 0.097(13) -0.002(10) -0.014(13) 0.069(13)
C80 0.056(4) 0.054(4) 0.075(5) 0.005(3) -0.005(3) -0.002(3)
C81 0.064(4) 0.065(5) 0.070(5) 0.008(4) -0.009(4) 0.019(4)
C82 0.080(5) 0.038(4) 0.141(9) -0.024(5) 0.005(5) -0.006(4)
C83 0.143(5) 0.0265(18) 0.062(3) 0.0122(17) -0.068(3) -0.026(2)
C84 0.130(4) 0.049(2) 0.049(2) 0.0206(18) -0.043(2) -0.042(2)
C85 0.208(8) 0.103(4) 0.063(3) 0.043(3) -0.075(4) -0.119(5)
C86 0.226(8) 0.155(6) 0.071(4) 0.056(4) -0.075(5) -0.159(7)
C87 0.143(4) 0.082(3) 0.088(3) 0.027(3) -0.060(3) -0.071(3)
C88 0.160(4) 0.056(2) 0.081(3) 0.015(2) -0.074(3) -0.041(3)
C89 0.211(7) 0.034(2) 0.076(3) 0.025(2) -0.100(4) -0.050(3)
C90 0.169(5) 0.101(4) 0.121(4) 0.020(3) -0.083(4) -0.073(4)
C91 0.132(6) 0.116(6) 0.122(6) 0.005(4) -0.043(4) -0.037(4)
C92 0.139(6) 0.121(6) 0.129(6) 0.006(4) -0.043(4) -0.039(4)
C93 0.135(5) 0.117(5) 0.123(5) 0.006(4) -0.044(4) -0.040(4)
C91' 0.149(6) 0.088(5) 0.093(5) 0.013(4) -0.068(5) -0.052(5)
C92' 0.191(10) 0.135(7) 0.120(7) 0.048(6) -0.092(7) -0.114(7)
C93' 0.197(8) 0.098(5) 0.157(7) 0.049(5) -0.115(6) -0.101(5)
C94 0.132(4) 0.023(2) 0.061(3) 0.005(2) -0.063(3) -0.016(3)
C95 0.132(4) 0.026(2) 0.063(3) 0.002(2) -0.064(3) -0.012(3)
C96 0.133(4) 0.029(2) 0.067(3) 0.002(2) -0.065(3) -0.009(3)
C97 0.139(4) 0.029(2) 0.072(3) 0.004(2) -0.071(3) -0.006(3)
C98 0.139(4) 0.026(2) 0.069(3) 0.006(2) -0.068(3) -0.013(2)
C99 0.135(4) 0.0255(18) 0.066(3) 0.0048(19) -0.066(3) -0.016(2)
C10A 0.147(4) 0.038(3) 0.078(3) 0.004(3) -0.076(3) 0.003(3)
C11A 0.151(7) 0.069(5) 0.091(6) 0.001(5) -0.063(6) 0.020(6)
C12A 0.161(7) 0.058(5) 0.088(6) -0.002(4) -0.089(5) 0.011(6)
C13A 0.156(5) 0.056(4) 0.088(4) 0.014(4) -0.072(4) -0.005(5)
C94' 0.133(4) 0.025(2) 0.063(3) 0.004(2) -0.068(3) -0.017(3)
C95' 0.134(4) 0.024(2) 0.066(3) 0.004(2) -0.065(3) -0.015(3)
C96' 0.137(4) 0.025(2) 0.071(3) 0.006(2) -0.067(3) -0.013(2)
C97' 0.139(4) 0.026(2) 0.071(3) 0.007(2) -0.068(3) -0.015(2)
C98' 0.137(4) 0.026(2) 0.067(3) 0.009(2) -0.066(3) -0.017(3)
C99' 0.135(4) 0.025(2) 0.065(3) 0.008(2) -0.066(3) -0.016(3)
C10B 0.145(4) 0.035(2) 0.079(3) 0.010(2) -0.072(3) -0.007(3)
C11B 0.143(6) 0.045(4) 0.088(5) 0.015(4) -0.073(4) -0.010(5)
C12B 0.155(6) 0.059(4) 0.085(5) 0.014(4) -0.082(4) -0.008(5)
C13B 0.136(6) 0.067(4) 0.089(5) 0.014(4) -0.060(5) -0.002(5)

loop_
_atom_type_symbol
_atom_type_description
_atom_type_scat_dispersion_real
_atom_type_scat_dispersion_imag
_atom_type_scat_source
C C 0.0033 0.0016 'International Tables Vol C Tables 4.2.6.8 and 6.1.1.4'
H H 0.0000 0.0000 'International Tables Vol C Tables 4.2.6.8 and 6.1.1.4'
N N 0.0061 0.0033 'International Tables Vol C Tables 4.2.6.8 and 6.1.1.4'
Cl Cl 0.1484 0.1585 'International Tables Vol C Tables 4.2.6.8 and 6.1.1.4'
Pd Pd -0.9988 1.0072 'International Tables Vol C Tables 4.2.6.8 and 6.1.1.4'

loop_
_geom_angle_atom_site_label_1
_geom_angle_atom_site_label_2
_geom_angle_atom_site_label_3
_geom_angle
_geom_angle_site_symmetry_1
_geom_angle_site_symmetry_3
_geom_angle_publ_flag
N2 Pd1 N1 79.10(10) . . ?
N2 Pd1 C0 92.4(5) . . ?
N1 Pd1 C0 168.0(5) . . ?
N2 Pd1 Cl1' 98.65(13) . . ?
N1 Pd1 Cl1' 177.56(13) . . ?
N2 Pd1 Cl1 174.97(10) . . ?
N1 Pd1 Cl1 97.61(10) . . ?
C0 Pd1 Cl1 91.4(5) . . ?
N2 Pd1 C0' 170.7(3) . . ?
N1 Pd1 C0' 91.7(3) . . ?
Cl1' Pd1 C0' 90.5(3) . . ?
C1 N1 C5 121.4(3) . . ?
C1 N1 Pd1 114.9(2) . . ?
C5 N1 Pd1 123.59(19) . . ?
C2 N2 C54 120.3(3) . . ?
C2 N2 Pd1 114.9(2) . . ?
C54 N2 Pd1 124.7(2) . . ?
N1 C1 C3 125.5(3) . . ?
N1 C1 C2 115.5(3) . . ?
C3 C1 C2 119.0(3) . . ?
N2 C2 C4 125.2(3) . . ?
N2 C2 C1 115.5(3) . . ?
C4 C2 C1 119.3(3) . . ?
C10 C5 C6 121.2(3) . . ?
C10 C5 N1 121.4(3) . . ?
C6 C5 N1 117.2(3) . . ?
C7 C6 C5 118.4(3) . . ?
C7 C6 C12 121.7(3) . . ?
C5 C6 C12 119.8(3) . . ?
C6 C7 C8 122.2(3) . . ?
C9 C8 C7 117.5(3) . . ?
C9 C8 C11 121.3(3) . . ?
C7 C8 C11 121.2(3) . . ?
C8 C9 C10 122.9(3) . . ?
C9 C10 C5 117.6(3) . . ?
C9 C10 C33 119.3(3) . . ?
C5 C10 C33 123.0(3) . . ?
C23 C12 C6 113.2(3) . . ?
C23 C12 C13 114.6(3) . . ?
C6 C12 C13 109.8(2) . . ?
C18 C13 C14 117.4(3) . . ?
C18 C13 C12 122.5(3) . . ?
C14 C13 C12 120.1(3) . . ?
C15 C14 C13 121.1(3) . . ?
C14 C15 C16 121.3(3) . . ?
C15 C16 C17 117.0(3) . . ?
C15 C16 C19 119.0(3) . . ?
C17 C16 C19 124.0(4) . . ?
C18 C17 C16 121.5(3) . . ?
C13 C18 C17 121.5(3) . . ?
C22 C19 C16 109.7(4) . . ?
C22 C19 C21 108.5(4) . . ?
C16 C19 C21 112.3(4) . . ?
C22 C19 C20 108.1(4) . . ?
C16 C19 C20 108.1(4) . . ?
C21 C19 C20 110.0(5) . . ?
C24 C23 C28 116.4(3) . . ?
C24 C23 C12 120.1(3) . . ?
C28 C23 C12 123.5(3) . . ?
C25 C24 C23 122.4(4) . . ?
C24 C25 C26 120.9(4) . . ?
C27 C26 C25 116.5(4) . . ?
C27 C26 C29 121.3(4) . . ?
C25 C26 C29 122.1(4) . . ?
C26 C27 C28 122.8(4) . . ?
C23 C28 C27 120.9(4) . . ?
C30 C29 C31 107.8(5) . . ?
C30 C29 C32 113.3(6) . . ?
C31 C29 C32 107.4(5) . . ?
C30 C29 C26 112.1(5) . . ?
C31 C29 C26 110.4(4) . . ?
C32 C29 C26 105.8(5) . . ?
C10 C33 C34 114.2(3) . . ?
C10 C33 C44 108.1(3) . . ?
C34 C33 C44 112.3(3) . . ?
C39 C34 C35 116.8(4) . . ?
C39 C34 C33 124.6(3) . . ?
C35 C34 C33 118.6(4) . . ?
C36 C35 C34 120.8(5) . . ?
C37 C36 C35 122.1(5) . . ?
C38 C37 C36 116.7(4) . . ?
C38 C37 C40 119.9(5) . . ?
C36 C37 C40 123.4(5) . . ?
C37 C38 C39 121.6(4) . . ?
C34 C39 C38 121.9(4) . . ?
C42 C40 C37 109.7(9) . . ?
C43' C40 C37 114.6(9) . . ?
C43' C40 C41' 116.3(9) . . ?
C37 C40 C41' 111.3(6) . . ?
C42 C40 C43 113.1(12) . . ?
C37 C40 C43 106.4(8) . . ?
C42 C40 C41 116.1(11) . . ?
C37 C40 C41 108.2(6) . . ?
C43 C40 C41 102.7(11) . . ?
C43' C40 C42' 103.3(11) . . ?
C37 C40 C42' 110.6(7) . . ?
C41' C40 C42' 99.3(11) . . ?
C49 C44 C45 117.0(4) . . ?
C49 C44 C33 120.2(3) . . ?
C45 C44 C33 122.6(3) . . ?
C44 C45 C46 120.4(4) . . ?
C47 C46 C45 123.1(4) . . ?
C46 C47 C48 115.2(4) . . ?
C46 C47 C50 123.0(4) . . ?
C48 C47 C50 121.7(4) . . ?
C47 C48 C49 122.5(4) . . ?
C44 C49 C48 121.9(4) . . ?
C52 C50 C53 119.9(6) . . ?
C52 C50 C47 111.5(4) . . ?
C53 C50 C47 108.2(4) . . ?
C52 C50 C51 103.5(4) . . ?
C53 C50 C51 102.7(6) . . ?
C47 C50 C51 110.5(4) . . ?
C55 C54 C59 120.9(3) . . ?
C55 C54 N2 121.4(3) . . ?
C59 C54 N2 117.6(3) . . ?
C56 C55 C54 117.9(3) . . ?
C56 C55 C61 119.7(3) . . ?
C54 C55 C61 122.3(3) . . ?
C57 C56 C55 122.7(3) . . ?
C56 C57 C58 117.9(3) . . ?
C56 C57 C60 120.7(3) . . ?
C58 C57 C60 121.4(3) . . ?
C59 C58 C57 122.0(3) . . ?
C58 C59 C54 118.5(3) . . ?
C58 C59 C83 122.6(3) . . ?
C54 C59 C83 118.8(3) . . ?
C62 C61 C55 109.9(3) . . ?
C62 C61 C73 112.5(3) . . ?
C55 C61 C73 113.9(3) . . ?
C63 C62 C68 117.8(4) . . ?
C63 C62 C61 120.5(3) . . ?
C68 C62 C61 121.7(3) . . ?
C64 C63 C62 121.4(4) . . ?
C63 C64 C65 120.8(5) . . ?
C67 C65 C64 117.7(4) . . ?
C67 C65 C69 119.5(6) . . ?
C64 C65 C69 122.8(6) . . ?
C65 C67 C68 121.5(5) . . ?
C67 C68 C62 120.8(4) . . ?
C70 C69 C65 109.7(6) . . ?
C70 C69 C71 106.2(5) . . ?
C65 C69 C71 110.9(6) . . ?
C70 C69 C72 127.8(9) . . ?
C65 C69 C72 107.6(6) . . ?
C71 C69 C72 92.8(8) . . ?
C70 C69 C72' 89.7(9) . . ?
C65 C69 C72' 104.7(6) . . ?
C71 C69 C72' 132.5(8) . . ?
C74 C73 C78 116.7(3) . . ?
C74 C73 C61 124.0(3) . . ?
C78 C73 C61 119.3(3) . . ?
C73 C74 C75 121.5(3) . . ?
C76 C75 C74 122.3(4) . . ?
C77 C76 C75 115.8(4) . . ?
C77 C76 C79 121.7(4) . . ?
C75 C76 C79 122.4(4) . . ?
C76 C77 C78 122.6(3) . . ?
C73 C78 C77 121.1(4) . . ?
C82' C79 C80' 120.1(17) . . ?
C82' C79 C76 106.6(9) . . ?
C80' C79 C76 107.9(7) . . ?
C82 C79 C76 110.5(5) . . ?
C82 C79 C81 113.1(6) . . ?
C76 C79 C81 111.0(4) . . ?
C82 C79 C80 105.6(5) . . ?
C76 C79 C80 113.1(4) . . ?
C81 C79 C80 103.4(5) . . ?
C82' C79 C81' 107.5(13) . . ?
C80' C79 C81' 107.9(10) . . ?
C76 C79 C81' 106.0(6) . . ?
C84 C83 C94' 104.1(4) . . ?
C84 C83 C59 108.6(4) . . ?
C94' C83 C59 111.3(4) . . ?
C84 C83 C94 123.6(4) . . ?
C59 C83 C94 111.0(4) . . ?
C85 C84 C89 117.1(5) . . ?
C85 C84 C83 123.0(4) . . ?
C89 C84 C83 119.8(6) . . ?
C84 C85 C86 124.3(6) . . ?
C87 C86 C85 115.9(8) . . ?
C88 C87 C86 119.7(6) . . ?
C88 C87 C93 94(2) . . ?
C86 C87 C93 144(2) . . ?
C88 C87 C90 126.7(6) . . ?
C86 C87 C90 113.6(7) . . ?
C93 C87 C90 35.3(18) . . ?
C87 C88 C89 123.9(5) . . ?
C84 C89 C88 119.0(7) . . ?
C92' C90 C91' 108.9(7) . . ?
C93 C90 C92 80(3) . . ?
C92' C90 C93' 118.0(8) . . ?
C91' C90 C93' 104.2(7) . . ?
C93 C90 C87 59(3) . . ?
C92' C90 C87 119.1(6) . . ?
C91' C90 C87 105.0(7) . . ?
C92 C90 C87 109(2) . . ?
C93' C90 C87 100.0(7) . . ?
C93 C90 C91 67(3) . . ?
C92 C90 C91 122(3) . . ?
C87 C90 C91 93(2) . . ?
C93 C91 C90 30.2(17) . . ?
C93 C92 C90 34.1(16) . . ?
C90 C93 C92 66(3) . . ?
C90 C93 C87 86(3) . . ?
C92 C93 C87 115(4) . . ?
C90 C93 C91 83(4) . . ?
C92 C93 C91 124(4) . . ?
C87 C93 C91 108(4) . . ?
C95 C94 C99 120.0 . . ?
C95 C94 C83 123.4(4) . . ?
C99 C94 C83 116.6(4) . . ?
C96 C95 C94 120.0 . . ?
C95 C96 C97 120.0 . . ?
C96 C97 C98 120.0 . . ?
C96 C97 C10A 124.8(6) . . ?
C98 C97 C10A 115.2(6) . . ?
C99 C98 C97 120.0 . . ?
C98 C99 C94 120.0 . . ?
C12A C10A C11A 125.0(12) . . ?
C12A C10A C97 109.9(7) . . ?
C11A C10A C97 105.6(8) . . ?
C12A C10A C13A 101.0(10) . . ?
C11A C10A C13A 104.2(9) . . ?
C97 C10A C13A 110.6(9) . . ?
C95' C94' C99' 120.0 . . ?
C95' C94' C83 109.5(4) . . ?
C99' C94' C83 130.0(4) . . ?
C94' C95' C96' 120.0 . . ?
C97' C96' C95' 120.0 . . ?
C96' C97' C98' 120.0 . . ?
C96' C97' C10B 119.0(6) . . ?
C98' C97' C10B 121.0(6) . . ?
C97' C98' C99' 120.0 . . ?
C98' C99' C94' 120.0 . . ?
C12B C10B C97' 112.5(7) . . ?
C12B C10B C11B 112.0(10) . . ?
C97' C10B C11B 107.6(8) . . ?
C12B C10B C13B 103.8(10) . . ?
C97' C10B C13B 110.9(9) . . ?
C11B C10B C13B 110.1(8) . . ?

loop_
_geom_bond_atom_site_label_1
_geom_bond_atom_site_label_2
_geom_bond_distance
_geom_bond_site_symmetry_2
_geom_bond_publ_flag
Pd1 N2 2.045(3) . ?
Pd1 N1 2.057(2) . ?
Pd1 C0 2.088(19) . ?
Pd1 Cl1' 2.240(5) . ?
Pd1 Cl1 2.253(3) . ?
Pd1 C0' 2.316(12) . ?
N1 C1 1.286(4) . ?
N1 C5 1.443(4) . ?
N2 C2 1.297(4) . ?
N2 C54 1.442(4) . ?
C1 C3 1.488(4) . ?
C1 C2 1.500(4) . ?
C2 C4 1.476(5) . ?
C5 C10 1.394(4) . ?
C5 C6 1.407(4) . ?
C6 C7 1.377(5) . ?
C6 C12 1.522(4) . ?
C7 C8 1.396(5) . ?
C8 C9 1.382(5) . ?
C8 C11 1.506(6) . ?
C9 C10 1.394(5) . ?
C10 C33 1.530(5) . ?
C12 C23 1.518(5) . ?
C12 C13 1.525(4) . ?
C13 C18 1.386(4) . ?
C13 C14 1.391(4) . ?
C14 C15 1.385(5) . ?
C15 C16 1.399(5) . ?
C16 C17 1.388(5) . ?
C16 C19 1.529(5) . ?
C17 C18 1.382(5) . ?
C19 C22 1.528(7) . ?
C19 C21 1.514(7) . ?
C19 C20 1.547(8) . ?
C23 C24 1.385(6) . ?
C23 C28 1.382(5) . ?
C24 C25 1.396(6) . ?
C25 C26 1.377(6) . ?
C26 C27 1.381(6) . ?
C26 C29 1.561(6) . ?
C27 C28 1.389(5) . ?
C29 C30 1.527(9) . ?
C29 C31 1.520(7) . ?
C29 C32 1.564(9) . ?
C33 C34 1.527(5) . ?
C33 C44 1.532(5) . ?
C34 C39 1.363(6) . ?
C34 C35 1.380(6) . ?
C35 C36 1.397(7) . ?
C36 C37 1.366(8) . ?
C37 C38 1.366(6) . ?
C37 C40 1.546(7) . ?
C38 C39 1.394(6) . ?
C40 C42 1.34(2) . ?
C40 C43' 1.401(17) . ?
C40 C41' 1.592(12) . ?
C40 C43 1.595(14) . ?
C40 C41 1.617(14) . ?
C40 C42' 1.63(2) . ?
C44 C49 1.339(6) . ?
C44 C45 1.365(5) . ?
C45 C46 1.391(6) . ?
C46 C47 1.360(6) . ?
C47 C48 1.351(6) . ?
C47 C50 1.536(6) . ?
C48 C49 1.391(7) . ?
C50 C52 1.488(7) . ?
C50 C53 1.500(8) . ?
C50 C51 1.569(8) . ?
C54 C55 1.393(4) . ?
C54 C59 1.408(5) . ?
C55 C56 1.392(4) . ?
C55 C61 1.530(4) . ?
C56 C57 1.381(4) . ?
C57 C58 1.390(5) . ?
C57 C60 1.503(5) . ?
C58 C59 1.381(5) . ?
C59 C83 1.536(5) . ?
C61 C62 1.518(5) . ?
C61 C73 1.537(5) . ?
C62 C63 1.380(5) . ?
C62 C68 1.394(5) . ?
C63 C64 1.388(6) . ?
C64 C65 1.392(8) . ?
C65 C67 1.383(8) . ?
C65 C69 1.546(7) . ?
C67 C68 1.385(6) . ?
C69 C70 1.510(11) . ?
C69 C71 1.539(11) . ?
C69 C72 1.574(11) . ?
C69 C72' 1.630(17) . ?
C73 C74 1.381(5) . ?
C73 C78 1.389(4) . ?
C74 C75 1.395(5) . ?
C75 C76 1.385(5) . ?
C76 C77 1.377(6) . ?
C76 C79 1.538(6) . ?
C77 C78 1.396(5) . ?
C79 C82' 1.42(2) . ?
C79 C80' 1.43(2) . ?
C79 C82 1.499(9) . ?
C79 C81 1.540(9) . ?
C79 C80 1.591(9) . ?
C79 C81' 1.643(14) . ?
C83 C84 1.516(7) . ?
C83 C94' 1.540(5) . ?
C83 C94 1.623(6) . ?
C84 C85 1.373(9) . ?
C84 C89 1.401(6) . ?
C85 C86 1.424(9) . ?
C86 C87 1.431(9) . ?
C87 C88 1.319(9) . ?
C87 C93 1.41(5) . ?
C87 C90 1.646(11) . ?
C88 C89 1.412(8) . ?
C90 C93 0.95(4) . ?
C90 C92' 1.505(11) . ?
C90 C91' 1.547(10) . ?
C90 C92 1.558(19) . ?
C90 C93' 1.610(10) . ?
C90 C91 1.88(6) . ?
C91 C93 1.74(7) . ?
C92 C93 1.67(6) . ?
C94 C95 1.3900 . ?
C94 C99 1.3900 . ?
C95 C96 1.3900 . ?
C96 C97 1.3900 . ?
C97 C98 1.3900 . ?
C97 C10A 1.580(9) . ?
C98 C99 1.3900 . ?
C10A C12A 1.429(14) . ?
C10A C11A 1.479(16) . ?
C10A C13A 1.709(14) . ?
C94' C95' 1.3900 . ?
C94' C99' 1.3900 . ?
C95' C96' 1.3900 . ?
C96' C97' 1.3900 . ?
C97' C98' 1.3900 . ?
C97' C10B 1.557(9) . ?
C98' C99' 1.3900 . ?
C10B C12B 1.505(14) . ?
C10B C11B 1.603(13) . ?
C10B C13B 1.658(18) . ?
